data_2207861
loop_
_publ_author_name
'Bing Li'
'Yu-Hu Wang'
'Wen Gu'
'Xin Liu'

_publ_section_title
;[<i>N</i>,<i>N</i>,<i>N</i>',<i>N</i>'-Tetrakis(benzimidazol-2-ylmethyl)ethane-1,2-diamine]nickel(II)
 dinitrate methanol solvate
;
_journal_coeditor_code RZ6141
_journal_issue 1
_journal_name_full 'Acta Crystallographica Section E'
_journal_page_first m83
_journal_page_last m84
_journal_paper_doi 10.1107/S1600536805039681
_journal_volume 62
_journal_year 2006
_chemical_formula_iupac '[nI (C34 H32 N10)] (N O3)2 , C H4 O'
_chemical_formula_moiety 'C34 H32 N10 Ni 2+ , 2N O3 - , C H4 O'
_chemical_formula_sum 'C35 H36 N12 Ni O7'
_chemical_formula_weight 795.47
_chemical_name_systematic
;
[N,N,N',N'-Tetrakis(benzimidazol-2-ylmethyl)ethane-1,2-diamine]nickel(II)
dinitrate methanol solvate
;
_space_group_IT_number 2
_symmetry_cell_setting triclinic
_symmetry_space_group_name_Hall '-P 1'
_symmetry_space_group_name_H-M 'P -1'
_atom_sites_solution_hydrogens geom
_atom_sites_solution_primary direct
_atom_sites_solution_secondary difmap
_cell_angle_alpha 91.409(5)
_cell_angle_beta 103.988(5)
_cell_angle_gamma 113.291(5)
_cell_formula_units_Z 2
_cell_length_a 11.718(4)
_cell_length_b 12.103(4)
_cell_length_c 14.528(5)
_cell_measurement_reflns_used 875
_cell_measurement_temperature 293(2)
_cell_measurement_theta_max 25.03
_cell_measurement_theta_min 3.33
_cell_volume 1819.6(11)
_computing_cell_refinement 'SAINT-NT (Bruker, 1998)'
_computing_data_collection 'SMART-NT (Bruker, 1998)'
_computing_data_reduction SAINT-NT
_computing_molecular_graphics 'SHELXTL-NT (Bruker, 1998)'
_computing_publication_material SHELXTL-NT
_computing_structure_refinement 'SHELXL97 (Sheldrick, 1997)'
_computing_structure_solution 'SHELXS97 (Sheldrick, 1997)'
_diffrn_ambient_temperature 293(2)
_diffrn_measured_fraction_theta_full 0.996
_diffrn_measured_fraction_theta_max 0.988
_diffrn_measurement_device_type 'Bruker SMART CCD area-detector'
_diffrn_measurement_method '\f and \w'
_diffrn_radiation_monochromator graphite
_diffrn_radiation_source 'fine-focus sealed tube'
_diffrn_radiation_type MoK\a
_diffrn_radiation_wavelength 0.71073
_diffrn_reflns_av_R_equivalents 0.0255
_diffrn_reflns_av_sigmaI/netI 0.0621
_diffrn_reflns_limit_h_max 14
_diffrn_reflns_limit_h_min -14
_diffrn_reflns_limit_k_max 14
_diffrn_reflns_limit_k_min -15
_diffrn_reflns_limit_l_max 17
_diffrn_reflns_limit_l_min -18
_diffrn_reflns_number 10574
_diffrn_reflns_theta_full 25.00
_diffrn_reflns_theta_max 26.42
_diffrn_reflns_theta_min 1.46
_diffrn_standards_number 0
_exptl_absorpt_coefficient_mu 0.600
_exptl_absorpt_correction_T_max 0.919
_exptl_absorpt_correction_T_min 0.878
_exptl_absorpt_correction_type multi-scan
_exptl_absorpt_process_details '(SADABS; Sheldrick, 1996)'
_exptl_crystal_colour violet
_exptl_crystal_density_diffrn 1.452
_exptl_crystal_density_method 'not measured'
_exptl_crystal_description prism
_exptl_crystal_F_000 828
_exptl_crystal_size_max 0.22
_exptl_crystal_size_mid 0.18
_exptl_crystal_size_min 0.14
_refine_diff_density_max 0.431
_refine_diff_density_min -0.375
_refine_ls_extinction_method none
_refine_ls_goodness_of_fit_ref 1.021
_refine_ls_hydrogen_treatment constr
_refine_ls_matrix_type full
_refine_ls_number_parameters 498
_refine_ls_number_reflns 7392
_refine_ls_number_restraints 0
_refine_ls_restrained_S_all 1.021
_refine_ls_R_factor_all 0.0777
_refine_ls_R_factor_gt 0.0441
_refine_ls_shift/su_max 0.001
_refine_ls_shift/su_mean 0.000
_refine_ls_structure_factor_coef Fsqd
_refine_ls_weighting_details 'calc w = 1/[\s^2^(Fo^2^)+(0.0602P)^2^] where P=(Fo^2^+2Fc^2^)/3'
_refine_ls_weighting_scheme calc
_refine_ls_wR_factor_gt 0.1000
_refine_ls_wR_factor_ref 0.1194
_reflns_number_gt 5192
_reflns_number_total 7392
_reflns_threshold_expression I>2\s(I)
_cod_data_source_file rz6141.cif
_cod_data_source_block I
_cod_depositor_comments
;
The following automatic conversions were performed:
'_symmetry_cell_setting' value 'Triclinic' changed to 'triclinic'
according to '/home/saulius/struct/CIF-dictionaries/cif_core.dic'
dictionary named 'cif_core.dic' version 2.4.1 from 2010-06-29.

Automatic conversion script
Id: cif_fix_enum 1527 2010-12-29 10:47:43Z saulius 

The following automatic conversions were performed:

'_symmetry_cell_setting' value 'Triclinic' changed to 'triclinic'
according to /home/saulius/struct/CIF-dictionaries/cif_core.dic
dictionary named 'cif_core.dic' version 2.4.1 from 2010-06-29.

Automatic conversion script
Id: cif_fix_values 1715 2011-07-08 13:25:40Z adriana 
;
_cod_original_cell_volume 1819.6(10)
_cod_database_code 2207861
_cod_database_fobs_code 2207861

loop_
_symmetry_equiv_pos_as_xyz
'x, y, z'
'-x, -y, -z'

loop_
_atom_site_label
_atom_site_fract_x
_atom_site_fract_y
_atom_site_fract_z
_atom_site_U_iso_or_equiv
_atom_site_adp_type
_atom_site_calc_flag
_atom_site_refinement_flags
_atom_site_occupancy
_atom_site_type_symbol
Ni1 0.61558(3) 0.80491(3) 0.71156(2) 0.03094(12) Uani d . 1 Ni
N1 0.4779(2) 0.8354(2) 0.75831(15) 0.0327(5) Uani d . 1 N
N2 0.3189(2) 0.8955(2) 0.72042(16) 0.0418(6) Uani d . 1 N
H2 0.2631 0.9182 0.6863 0.050 Uiso calc R 1 H
N3 0.4702(2) 0.7759(2) 0.57592(15) 0.0362(5) Uani d . 1 N
N4 0.5047(2) 0.6186(2) 0.70359(16) 0.0372(5) Uani d . 1 N
N5 0.3081(2) 0.4705(2) 0.64662(17) 0.0430(6) Uani d . 1 N
H5A 0.2323 0.4296 0.6088 0.052 Uiso calc R 1 H
N6 0.7271(2) 0.7847(2) 0.62101(15) 0.0376(5) Uani d . 1 N
N7 0.7741(2) 0.7993(2) 0.81237(15) 0.0355(5) Uani d . 1 N
N8 0.9139(2) 0.7142(2) 0.83320(18) 0.0472(6) Uani d . 1 N
H8 0.9571 0.6759 0.8195 0.057 Uiso calc R 1 H
N9 0.7136(2) 0.9882(2) 0.69742(15) 0.0334(5) Uani d . 1 N
N10 0.8568(2) 1.1200(2) 0.63321(16) 0.0412(6) Uani d . 1 N
H10 0.9157 1.1478 0.6038 0.049 Uiso calc R 1 H
C1 0.4165(3) 0.8654(3) 0.58962(18) 0.0393(7) Uani d . 1 C
H1A 0.3330 0.8427 0.5437 0.047 Uiso calc R 1 H
H1B 0.4740 0.9455 0.5808 0.047 Uiso calc R 1 H
C2 0.4031(3) 0.8658(2) 0.68985(19) 0.0347(6) Uani d . 1 C
C3 0.3372(3) 0.8834(3) 0.8164(2) 0.0379(7) Uani d . 1 C
C4 0.2765(3) 0.8989(3) 0.8836(2) 0.0491(8) Uani d . 1 C
H4 0.2103 0.9250 0.8681 0.059 Uiso calc R 1 H
C5 0.3189(3) 0.8740(3) 0.9740(2) 0.0524(8) Uani d . 1 C
H5 0.2813 0.8848 1.0211 0.063 Uiso calc R 1 H
C6 0.4172(3) 0.8327(3) 0.9974(2) 0.0482(8) Uani d . 1 C
H6 0.4425 0.8161 1.0593 0.058 Uiso calc R 1 H
C7 0.4769(3) 0.8162(3) 0.93121(19) 0.0397(7) Uani d . 1 C
H7 0.5411 0.7876 0.9467 0.048 Uiso calc R 1 H
C8 0.4374(3) 0.8442(2) 0.83978(19) 0.0338(6) Uani d . 1 C
C9 0.3667(3) 0.6498(3) 0.5575(2) 0.0436(7) Uani d . 1 C
H9A 0.2842 0.6530 0.5533 0.052 Uiso calc R 1 H
H9B 0.3611 0.6099 0.4968 0.052 Uiso calc R 1 H
C10 0.3942(3) 0.5787(3) 0.63524(19) 0.0365(6) Uani d . 1 C
C11 0.3633(3) 0.4366(3) 0.7298(2) 0.0412(7) Uani d . 1 C
C12 0.3163(3) 0.3379(3) 0.7778(2) 0.0575(9) Uani d . 1 C
H12 0.2339 0.2763 0.7538 0.069 Uiso calc R 1 H
C13 0.3980(4) 0.3358(3) 0.8630(3) 0.0603(9) Uani d . 1 C
H13 0.3699 0.2709 0.8972 0.072 Uiso calc R 1 H
C14 0.5215(3) 0.4278(3) 0.8996(2) 0.0527(8) Uani d . 1 C
H14 0.5734 0.4228 0.9574 0.063 Uiso calc R 1 H
C15 0.5683(3) 0.5257(3) 0.8525(2) 0.0445(7) Uani d . 1 C
H15 0.6508 0.5869 0.8774 0.053 Uiso calc R 1 H
C16 0.4877(3) 0.5300(2) 0.7657(2) 0.0365(6) Uani d . 1 C
C17 0.5443(3) 0.7981(3) 0.50338(19) 0.0419(7) Uani d . 1 C
H17A 0.5929 0.8846 0.5055 0.050 Uiso calc R 1 H
H17B 0.4853 0.7664 0.4399 0.050 Uiso calc R 1 H
C18 0.6363(3) 0.7356(3) 0.52432(19) 0.0451(7) Uani d . 1 C
H18A 0.5873 0.6489 0.5208 0.054 Uiso calc R 1 H
H18B 0.6843 0.7490 0.4768 0.054 Uiso calc R 1 H
C19 0.7813(3) 0.7001(3) 0.6653(2) 0.0459(8) Uani d . 1 C
H19A 0.7162 0.6172 0.6497 0.055 Uiso calc R 1 H
H19B 0.8539 0.7049 0.6421 0.055 Uiso calc R 1 H
C20 0.8240(3) 0.7378(3) 0.7707(2) 0.0385(7) Uani d . 1 C
C21 0.9243(3) 0.7629(3) 0.9237(2) 0.0431(7) Uani d . 1 C
C22 0.9982(3) 0.7635(3) 1.0147(2) 0.0587(9) Uani d . 1 C
H22 1.0544 0.7254 1.0239 0.070 Uiso calc R 1 H
C23 0.9846(3) 0.8228(4) 1.0900(2) 0.0646(10) Uani d . 1 C
H23 1.0325 0.8246 1.1517 0.078 Uiso calc R 1 H
C24 0.9013(3) 0.8806(3) 1.0769(2) 0.0551(9) Uani d . 1 C
H24 0.8955 0.9208 1.1298 0.066 Uiso calc R 1 H
C25 0.8272(3) 0.8796(3) 0.9873(2) 0.0418(7) Uani d . 1 C
H25 0.7720 0.9187 0.9788 0.050 Uiso calc R 1 H
C26 0.8376(3) 0.8181(2) 0.90997(19) 0.0351(6) Uani d . 1 C
C27 0.8343(3) 0.9041(3) 0.6229(2) 0.0407(7) Uani d . 1 C
H27A 0.9127 0.9099 0.6686 0.049 Uiso calc R 1 H
H27B 0.8498 0.9108 0.5603 0.049 Uiso calc R 1 H
C28 0.8016(3) 1.0048(3) 0.65025(18) 0.0353(6) Uani d . 1 C
C29 0.8020(3) 1.1857(3) 0.67138(19) 0.0386(7) Uani d . 1 C
C30 0.8225(3) 1.3071(3) 0.6754(2) 0.0510(8) Uani d . 1 C
H30 0.8815 1.3619 0.6477 0.061 Uiso calc R 1 H
C31 0.7511(4) 1.3422(3) 0.7225(2) 0.0554(9) Uani d . 1 C
H31 0.7629 1.4230 0.7273 0.066 Uiso calc R 1 H
C32 0.6613(3) 1.2602(3) 0.7632(2) 0.0507(8) Uani d . 1 C
H32 0.6144 1.2877 0.7937 0.061 Uiso calc R 1 H
C33 0.6401(3) 1.1398(3) 0.75960(19) 0.0407(7) Uani d . 1 C
H33 0.5804 1.0858 0.7872 0.049 Uiso calc R 1 H
C34 0.7122(3) 1.1020(2) 0.71255(17) 0.0332(6) Uani d . 1 C
N11 0.0089(3) 0.3620(3) 0.4772(2) 0.0530(7) Uani d . 1 N
O1 0.0971(3) 0.4380(2) 0.45105(18) 0.0726(7) Uani d . 1 O
O2 -0.0999(3) 0.3160(3) 0.4240(2) 0.1089(11) Uani d . 1 O
O3 0.0358(3) 0.3350(3) 0.5592(2) 0.0800(8) Uani d . 1 O
N12 0.1501(3) 0.0537(3) 0.62839(18) 0.0534(7) Uani d . 1 N
O4 0.1007(3) 0.1209(2) 0.59058(17) 0.0694(7) Uani d . 1 O
O5 0.1351(2) 0.0184(3) 0.70521(17) 0.0770(8) Uani d . 1 O
O6 0.2163(3) 0.0215(3) 0.58863(18) 0.0862(9) Uani d . 1 O
O7 0.0475(3) 0.6036(3) 0.76333(19) 0.0738(7) Uani d . 1 O
H7A 0.0500 0.6114 0.7079 0.111 Uiso calc R 1 H
C35 0.1346(4) 0.5554(4) 0.8067(4) 0.1025(16) Uani d . 1 C
H35A 0.2199 0.6077 0.8038 0.154 Uiso calc R 1 H
H35B 0.1097 0.4763 0.7736 0.154 Uiso calc R 1 H
H35C 0.1341 0.5492 0.8723 0.154 Uiso calc R 1 H

loop_
_atom_site_aniso_label
_atom_site_aniso_U_11
_atom_site_aniso_U_22
_atom_site_aniso_U_33
_atom_site_aniso_U_12
_atom_site_aniso_U_13
_atom_site_aniso_U_23
Ni1 0.03129(19) 0.0356(2) 0.02798(19) 0.01471(15) 0.00984(15) 0.00751(14)
N1 0.0316(12) 0.0382(13) 0.0316(12) 0.0156(10) 0.0116(10) 0.0112(10)
N2 0.0342(13) 0.0525(16) 0.0422(14) 0.0236(12) 0.0066(11) 0.0100(12)
N3 0.0373(13) 0.0414(14) 0.0294(12) 0.0157(11) 0.0089(10) 0.0072(10)
N4 0.0383(13) 0.0350(13) 0.0377(13) 0.0153(11) 0.0090(11) 0.0090(11)
N5 0.0380(13) 0.0375(14) 0.0424(14) 0.0069(11) 0.0069(12) 0.0035(11)
N6 0.0440(14) 0.0417(14) 0.0312(12) 0.0204(12) 0.0132(11) 0.0033(11)
N7 0.0356(13) 0.0406(14) 0.0333(12) 0.0182(11) 0.0099(11) 0.0077(10)
N8 0.0442(15) 0.0562(17) 0.0539(16) 0.0332(13) 0.0135(13) 0.0122(13)
N9 0.0336(12) 0.0397(13) 0.0294(12) 0.0150(10) 0.0131(10) 0.0073(10)
N10 0.0356(13) 0.0461(15) 0.0383(13) 0.0077(11) 0.0192(11) 0.0091(11)
C1 0.0405(16) 0.0467(17) 0.0325(15) 0.0205(14) 0.0080(13) 0.0137(13)
C2 0.0292(14) 0.0386(16) 0.0364(15) 0.0149(12) 0.0078(12) 0.0067(13)
C3 0.0308(15) 0.0412(17) 0.0406(16) 0.0130(13) 0.0111(13) 0.0032(13)
C4 0.0391(17) 0.055(2) 0.059(2) 0.0224(15) 0.0183(16) 0.0027(16)
C5 0.053(2) 0.061(2) 0.0500(19) 0.0224(17) 0.0284(17) 0.0045(17)
C6 0.057(2) 0.051(2) 0.0389(17) 0.0185(16) 0.0232(16) 0.0119(15)
C7 0.0412(16) 0.0456(17) 0.0362(15) 0.0190(14) 0.0151(13) 0.0124(13)
C8 0.0296(14) 0.0346(15) 0.0379(15) 0.0105(12) 0.0149(12) 0.0076(12)
C9 0.0427(17) 0.0444(18) 0.0347(16) 0.0122(14) 0.0047(14) 0.0045(14)
C10 0.0355(15) 0.0366(16) 0.0340(15) 0.0117(13) 0.0094(13) 0.0031(13)
C11 0.0463(17) 0.0368(16) 0.0425(17) 0.0176(14) 0.0146(15) 0.0064(13)
C12 0.054(2) 0.0401(19) 0.071(2) 0.0093(16) 0.0204(19) 0.0157(17)
C13 0.065(2) 0.049(2) 0.069(2) 0.0208(18) 0.026(2) 0.0308(18)
C14 0.062(2) 0.051(2) 0.0482(19) 0.0259(18) 0.0153(17) 0.0174(16)
C15 0.0456(17) 0.0370(17) 0.0468(18) 0.0149(14) 0.0090(15) 0.0101(14)
C16 0.0400(16) 0.0310(15) 0.0401(16) 0.0152(13) 0.0129(13) 0.0066(13)
C17 0.0454(17) 0.0522(19) 0.0249(14) 0.0164(15) 0.0107(13) 0.0069(13)
C18 0.0545(19) 0.0516(19) 0.0303(15) 0.0204(16) 0.0165(14) 0.0015(14)
C19 0.0531(19) 0.0508(19) 0.0428(17) 0.0311(16) 0.0127(15) 0.0026(15)
C20 0.0346(15) 0.0419(17) 0.0452(17) 0.0213(13) 0.0118(14) 0.0089(14)
C21 0.0335(16) 0.0493(18) 0.0461(18) 0.0170(14) 0.0096(14) 0.0119(15)
C22 0.0384(18) 0.076(3) 0.060(2) 0.0281(18) 0.0032(17) 0.0217(19)
C23 0.049(2) 0.089(3) 0.0413(19) 0.021(2) -0.0005(17) 0.0139(19)
C24 0.0463(19) 0.070(2) 0.0378(17) 0.0130(17) 0.0103(15) 0.0065(16)
C25 0.0364(16) 0.0461(18) 0.0384(16) 0.0122(14) 0.0104(14) 0.0067(14)
C26 0.0281(14) 0.0357(15) 0.0365(15) 0.0087(12) 0.0075(12) 0.0076(12)
C27 0.0376(16) 0.0521(19) 0.0355(15) 0.0174(14) 0.0174(13) 0.0067(14)
C28 0.0319(14) 0.0435(17) 0.0273(14) 0.0111(13) 0.0100(12) 0.0050(12)
C29 0.0382(16) 0.0413(17) 0.0308(15) 0.0095(13) 0.0117(13) 0.0069(13)
C30 0.058(2) 0.0403(18) 0.0450(18) 0.0084(15) 0.0179(16) 0.0116(15)
C31 0.073(2) 0.0342(18) 0.053(2) 0.0170(17) 0.0149(18) 0.0042(15)
C32 0.066(2) 0.0470(19) 0.0456(18) 0.0268(17) 0.0201(17) 0.0036(15)
C33 0.0472(17) 0.0412(17) 0.0361(16) 0.0169(14) 0.0176(14) 0.0089(13)
C34 0.0360(15) 0.0360(15) 0.0246(13) 0.0123(12) 0.0076(12) 0.0043(12)
N11 0.0452(17) 0.0504(18) 0.0631(19) 0.0207(14) 0.0137(16) -0.0047(15)
O1 0.0745(18) 0.0668(17) 0.0691(17) 0.0156(14) 0.0302(15) 0.0084(13)
O2 0.0481(17) 0.122(3) 0.121(3) 0.0246(17) -0.0162(18) -0.034(2)
O3 0.0740(18) 0.083(2) 0.0782(19) 0.0231(15) 0.0262(16) 0.0337(16)
N12 0.0487(16) 0.074(2) 0.0416(16) 0.0288(15) 0.0139(13) 0.0096(14)
O4 0.0754(17) 0.0917(19) 0.0723(16) 0.0584(16) 0.0324(14) 0.0275(15)
O5 0.0619(16) 0.128(2) 0.0495(14) 0.0403(16) 0.0258(13) 0.0337(15)
O6 0.118(2) 0.143(3) 0.0644(16) 0.105(2) 0.0506(17) 0.0467(17)
O7 0.0801(18) 0.0835(19) 0.0766(17) 0.0501(16) 0.0268(16) 0.0068(16)
C35 0.076(3) 0.090(3) 0.141(4) 0.050(3) 0.002(3) -0.006(3)

loop_
_atom_type_symbol
_atom_type_description
_atom_type_scat_dispersion_real
_atom_type_scat_dispersion_imag
_atom_type_scat_source
C C 0.0033 0.0016 ' International Tables Vol C Tables 4.2.6.8 and 6.1.1.4.'
H H 0.0000 0.0000 ' International Tables Vol C Tables 4.2.6.8 and 6.1.1.4.'
N N 0.0061 0.0033 ' International Tables Vol C Tables 4.2.6.8 and 6.1.1.4.'
O O 0.0106 0.0060 ' International Tables Vol C Tables 4.2.6.8 and 6.1.1.4.'
Ni Ni 0.3393 1.1124 ' International Tables Vol C Tables 4.2.6.8 and 6.1.1.4.'

loop_
_geom_angle_atom_site_label_1
_geom_angle_atom_site_label_2
_geom_angle_atom_site_label_3
_geom_angle
_geom_angle_publ_flag
N1 Ni1 N4 88.09(9) yes
N1 Ni1 N7 119.12(9) yes
N4 Ni1 N7 92.81(9) yes
N1 Ni1 N9 93.07(9) yes
N4 Ni1 N9 171.40(8) yes
N7 Ni1 N9 94.07(9) yes
N1 Ni1 N6 161.62(8) yes
N4 Ni1 N6 95.20(9) yes
N7 Ni1 N6 78.85(9) yes
N9 Ni1 N6 81.09(9) yes
N1 Ni1 N3 79.18(9) yes
N4 Ni1 N3 80.49(9) yes
N7 Ni1 N3 160.51(9) yes
N9 Ni1 N3 91.35(8) yes
N6 Ni1 N3 83.54(9) yes
C2 N1 C8 105.4(2) ?
C2 N1 Ni1 111.63(17) ?
C8 N1 Ni1 142.81(17) ?
C2 N2 C3 107.9(2) ?
C2 N2 H2 126.1 ?
C3 N2 H2 126.1 ?
C1 N3 C17 115.4(2) ?
C1 N3 C9 110.4(2) ?
C17 N3 C9 111.6(2) ?
C1 N3 Ni1 103.90(15) ?
C17 N3 Ni1 104.04(16) ?
C9 N3 Ni1 110.96(16) ?
C10 N4 C16 105.3(2) ?
C10 N4 Ni1 112.85(17) ?
C16 N4 Ni1 137.56(19) ?
C10 N5 C11 107.8(2) ?
C10 N5 H5A 126.1 ?
C11 N5 H5A 126.1 ?
C18 N6 C27 112.6(2) ?
C18 N6 C19 114.0(2) ?
C27 N6 C19 109.5(2) ?
C18 N6 Ni1 106.23(17) ?
C27 N6 Ni1 109.56(16) ?
C19 N6 Ni1 104.44(16) ?
C20 N7 C26 105.3(2) ?
C20 N7 Ni1 108.97(17) ?
C26 N7 Ni1 144.66(18) ?
C20 N8 C21 107.5(2) ?
C20 N8 H8 126.3 ?
C21 N8 H8 126.3 ?
C28 N9 C34 105.2(2) ?
C28 N9 Ni1 112.28(18) ?
C34 N9 Ni1 142.14(18) ?
C28 N10 C29 107.9(2) ?
C28 N10 H10 126.1 ?
C29 N10 H10 126.1 ?
N3 C1 C2 107.0(2) ?
N3 C1 H1A 110.3 ?
C2 C1 H1A 110.3 ?
N3 C1 H1B 110.3 ?
C2 C1 H1B 110.3 ?
H1A C1 H1B 108.6 ?
N1 C2 N2 112.9(2) ?
N1 C2 C1 121.2(2) ?
N2 C2 C1 126.0(2) ?
N2 C3 C4 133.2(3) ?
N2 C3 C8 105.2(2) ?
C4 C3 C8 121.6(3) ?
C5 C4 C3 116.8(3) ?
C5 C4 H4 121.6 ?
C3 C4 H4 121.6 ?
C4 C5 C6 121.8(3) ?
C4 C5 H5 119.1 ?
C6 C5 H5 119.1 ?
C7 C6 C5 121.7(3) ?
C7 C6 H6 119.1 ?
C5 C6 H6 119.1 ?
C6 C7 C8 117.2(3) ?
C6 C7 H7 121.4 ?
C8 C7 H7 121.4 ?
C7 C8 N1 130.5(2) ?
C7 C8 C3 120.8(3) ?
N1 C8 C3 108.7(2) ?
C10 C9 N3 110.8(2) ?
C10 C9 H9A 109.5 ?
N3 C9 H9A 109.5 ?
C10 C9 H9B 109.5 ?
N3 C9 H9B 109.5 ?
H9A C9 H9B 108.1 ?
N4 C10 N5 112.8(2) ?
N4 C10 C9 123.3(3) ?
N5 C10 C9 123.9(3) ?
N5 C11 C12 132.3(3) ?
N5 C11 C16 105.6(3) ?
C12 C11 C16 122.1(3) ?
C13 C12 C11 116.5(3) ?
C13 C12 H12 121.7 ?
C11 C12 H12 121.7 ?
C12 C13 C14 122.0(3) ?
C12 C13 H13 119.0 ?
C14 C13 H13 119.0 ?
C15 C14 C13 121.7(3) ?
C15 C14 H14 119.2 ?
C13 C14 H14 119.2 ?
C14 C15 C16 117.5(3) ?
C14 C15 H15 121.2 ?
C16 C15 H15 121.2 ?
C15 C16 N4 131.2(3) ?
C15 C16 C11 120.2(3) ?
N4 C16 C11 108.6(2) ?
N3 C17 C18 109.3(2) ?
N3 C17 H17A 109.8 ?
C18 C17 H17A 109.8 ?
N3 C17 H17B 109.8 ?
C18 C17 H17B 109.8 ?
H17A C17 H17B 108.3 ?
N6 C18 C17 109.9(2) ?
N6 C18 H18A 109.7 ?
C17 C18 H18A 109.7 ?
N6 C18 H18B 109.7 ?
C17 C18 H18B 109.7 ?
H18A C18 H18B 108.2 ?
C20 C19 N6 106.8(2) ?
C20 C19 H19A 110.4 ?
N6 C19 H19A 110.4 ?
C20 C19 H19B 110.4 ?
N6 C19 H19B 110.4 ?
H19A C19 H19B 108.6 ?
N7 C20 N8 112.9(3) ?
N7 C20 C19 121.9(2) ?
N8 C20 C19 125.2(3) ?
N8 C21 C22 133.0(3) ?
N8 C21 C26 105.6(2) ?
C22 C21 C26 121.5(3) ?
C23 C22 C21 117.1(3) ?
C23 C22 H22 121.5 ?
C21 C22 H22 121.5 ?
C22 C23 C24 121.9(3) ?
C22 C23 H23 119.1 ?
C24 C23 H23 119.1 ?
C25 C24 C23 121.4(3) ?
C25 C24 H24 119.3 ?
C23 C24 H24 119.3 ?
C24 C25 C26 117.7(3) ?
C24 C25 H25 121.1 ?
C26 C25 H25 121.1 ?
C25 C26 N7 130.9(3) ?
C25 C26 C21 120.4(3) ?
N7 C26 C21 108.7(2) ?
C28 C27 N6 110.4(2) ?
C28 C27 H27A 109.6 ?
N6 C27 H27A 109.6 ?
C28 C27 H27B 109.6 ?
N6 C27 H27B 109.6 ?
H27A C27 H27B 108.1 ?
N9 C28 N10 112.8(2) ?
N9 C28 C27 121.6(2) ?
N10 C28 C27 125.6(2) ?
N10 C29 C30 132.7(3) ?
N10 C29 C34 105.2(2) ?
C30 C29 C34 122.1(3) ?
C31 C30 C29 116.6(3) ?
C31 C30 H30 121.7 ?
C29 C30 H30 121.7 ?
C30 C31 C32 121.9(3) ?
C30 C31 H31 119.0 ?
C32 C31 H31 119.0 ?
C33 C32 C31 122.0(3) ?
C33 C32 H32 119.0 ?
C31 C32 H32 119.0 ?
C32 C33 C34 117.2(3) ?
C32 C33 H33 121.4 ?
C34 C33 H33 121.4 ?
N9 C34 C33 130.9(3) ?
N9 C34 C29 108.9(2) ?
C33 C34 C29 120.2(3) ?
O2 N11 O1 120.4(4) ?
O2 N11 O3 122.0(4) ?
O1 N11 O3 117.6(3) ?
O5 N12 O6 118.9(3) ?
O5 N12 O4 121.4(3) ?
O6 N12 O4 119.7(3) ?
C35 O7 H7A 109.5 ?
O7 C35 H35A 109.5 ?
O7 C35 H35B 109.5 ?
H35A C35 H35B 109.5 ?
O7 C35 H35C 109.5 ?
H35A C35 H35C 109.5 ?
H35B C35 H35C 109.5 ?

loop_
_geom_bond_atom_site_label_1
_geom_bond_atom_site_label_2
_geom_bond_distance
_geom_bond_publ_flag
Ni1 N1 2.046(2) yes
Ni1 N4 2.094(2) yes
Ni1 N7 2.095(2) yes
Ni1 N9 2.098(2) yes
Ni1 N6 2.137(2) yes
Ni1 N3 2.186(2) yes
N1 C2 1.321(3) ?
N1 C8 1.394(3) ?
N2 C2 1.336(3) ?
N2 C3 1.380(3) ?
N2 H2 0.8600 ?
N3 C1 1.482(3) ?
N3 C17 1.486(3) ?
N3 C9 1.494(4) ?
N4 C10 1.325(3) ?
N4 C16 1.404(3) ?
N5 C10 1.345(4) ?
N5 C11 1.380(4) ?
N5 H5A 0.8600 ?
N6 C18 1.482(3) ?
N6 C27 1.487(4) ?
N6 C19 1.489(3) ?
N7 C20 1.325(3) ?
N7 C26 1.399(3) ?
N8 C20 1.343(3) ?
N8 C21 1.384(4) ?
N8 H8 0.8600 ?
N9 C28 1.326(3) ?
N9 C34 1.397(3) ?
N10 C28 1.343(3) ?
N10 C29 1.381(4) ?
N10 H10 0.8600 ?
C1 C2 1.502(4) ?
C1 H1A 0.9700 ?
C1 H1B 0.9700 ?
C3 C4 1.388(4) ?
C3 C8 1.406(4) ?
C4 C5 1.373(4) ?
C4 H4 0.9300 ?
C5 C6 1.402(4) ?
C5 H5 0.9300 ?
C6 C7 1.371(4) ?
C6 H6 0.9300 ?
C7 C8 1.393(4) ?
C7 H7 0.9300 ?
C9 C10 1.487(4) ?
C9 H9A 0.9700 ?
C9 H9B 0.9700 ?
C11 C12 1.386(4) ?
C11 C16 1.406(4) ?
C12 C13 1.377(4) ?
C12 H12 0.9300 ?
C13 C14 1.393(5) ?
C13 H13 0.9300 ?
C14 C15 1.371(4) ?
C14 H14 0.9300 ?
C15 C16 1.397(4) ?
C15 H15 0.9300 ?
C17 C18 1.524(4) ?
C17 H17A 0.9700 ?
C17 H17B 0.9700 ?
C18 H18A 0.9700 ?
C18 H18B 0.9700 ?
C19 C20 1.488(4) ?
C19 H19A 0.9700 ?
C19 H19B 0.9700 ?
C21 C22 1.393(4) ?
C21 C26 1.402(4) ?
C22 C23 1.368(5) ?
C22 H22 0.9300 ?
C23 C24 1.391(5) ?
C23 H23 0.9300 ?
C24 C25 1.376(4) ?
C24 H24 0.9300 ?
C25 C26 1.388(4) ?
C25 H25 0.9300 ?
C27 C28 1.485(4) ?
C27 H27A 0.9700 ?
C27 H27B 0.9700 ?
C29 C30 1.389(4) ?
C29 C34 1.408(4) ?
C30 C31 1.376(5) ?
C30 H30 0.9300 ?
C31 C32 1.395(5) ?
C31 H31 0.9300 ?
C32 C33 1.375(4) ?
C32 H32 0.9300 ?
C33 C34 1.400(4) ?
C33 H33 0.9300 ?
N11 O2 1.214(3) ?
N11 O1 1.230(4) ?
N11 O3 1.243(3) ?
N12 O5 1.232(3) ?
N12 O6 1.239(3) ?
N12 O4 1.240(3) ?
O7 C35 1.399(4) ?
O7 H7A 0.8200 ?
C35 H35A 0.9600 ?
C35 H35B 0.9600 ?
C35 H35C 0.9600 ?

loop_
_geom_hbond_atom_site_label_D
_geom_hbond_atom_site_label_H
_geom_hbond_atom_site_label_A
_geom_hbond_site_symmetry_A
_geom_hbond_distance_DH
_geom_hbond_distance_HA
_geom_hbond_distance_DA
_geom_hbond_angle_DHA
N2 H2 O6 1_565 0.86 2.03 2.813(3) 151
N2 H2 O5 1_565 0.86 2.33 3.035(3) 140
N2 H2 N12 1_565 0.86 2.53 3.348(4) 159
N5 H5A O3 . 0.86 2.05 2.879(4) 161
N5 H5A O1 . 0.86 2.48 3.182(4) 139
N8 H8 O7 1_655 0.86 1.92 2.763(3) 168
N10 H10 O3 1_665 0.86 2.35 3.040(4) 137
N10 H10 O4 1_665 0.86 2.37 3.063(3) 139
O7 H7A O2 2_566 0.82 2.24 3.032(5) 164
O7 H7A O1 2_566 0.82 2.42 3.086(4) 139

loop_
_geom_torsion_atom_site_label_1
_geom_torsion_atom_site_label_2
_geom_torsion_atom_site_label_3
_geom_torsion_atom_site_label_4
_geom_torsion
N4 Ni1 N1 C2 -103.3(2)
N7 Ni1 N1 C2 164.51(18)
N9 Ni1 N1 C2 68.1(2)
N6 Ni1 N1 C2 -2.6(4)
N3 Ni1 N1 C2 -22.67(19)
N4 Ni1 N1 C8 82.9(3)
N7 Ni1 N1 C8 -9.3(3)
N9 Ni1 N1 C8 -105.7(3)
N6 Ni1 N1 C8 -176.4(3)
N3 Ni1 N1 C8 163.5(3)
N1 Ni1 N3 C1 35.43(17)
N4 Ni1 N3 C1 125.29(18)
N7 Ni1 N3 C1 -163.6(2)
N9 Ni1 N3 C1 -57.43(17)
N6 Ni1 N3 C1 -138.30(18)
N1 Ni1 N3 C17 156.64(18)
N4 Ni1 N3 C17 -113.50(18)
N7 Ni1 N3 C17 -42.4(3)
N9 Ni1 N3 C17 63.77(17)
N6 Ni1 N3 C17 -17.10(17)
N1 Ni1 N3 C9 -83.22(19)
N4 Ni1 N3 C9 6.64(18)
N7 Ni1 N3 C9 77.7(3)
N9 Ni1 N3 C9 -176.08(18)
N6 Ni1 N3 C9 103.04(19)
N1 Ni1 N4 C10 68.3(2)
N7 Ni1 N4 C10 -172.63(19)
N6 Ni1 N4 C10 -93.6(2)
N3 Ni1 N4 C10 -11.05(19)
N1 Ni1 N4 C16 -83.9(3)
N7 Ni1 N4 C16 35.2(3)
N6 Ni1 N4 C16 114.2(3)
N3 Ni1 N4 C16 -163.2(3)
N1 Ni1 N6 C18 -32.7(4)
N4 Ni1 N6 C18 66.99(18)
N7 Ni1 N6 C18 158.83(18)
N9 Ni1 N6 C18 -105.20(18)
N3 Ni1 N6 C18 -12.80(17)
N1 Ni1 N6 C27 89.3(3)
N4 Ni1 N6 C27 -171.09(17)
N7 Ni1 N6 C27 -79.25(18)
N9 Ni1 N6 C27 16.73(17)
N3 Ni1 N6 C27 109.12(18)
N1 Ni1 N6 C19 -153.5(3)
N4 Ni1 N6 C19 -53.87(19)
N7 Ni1 N6 C19 37.98(18)
N9 Ni1 N6 C19 133.95(19)
N3 Ni1 N6 C19 -133.65(19)
N1 Ni1 N7 C20 157.87(18)
N4 Ni1 N7 C20 68.5(2)
N9 Ni1 N7 C20 -106.3(2)
N6 Ni1 N7 C20 -26.26(19)
N3 Ni1 N7 C20 -0.6(4)
N1 Ni1 N7 C26 -7.5(4)
N4 Ni1 N7 C26 -96.9(3)
N9 Ni1 N7 C26 88.3(3)
N6 Ni1 N7 C26 168.4(3)
N3 Ni1 N7 C26 -165.9(3)
N1 Ni1 N9 C28 -168.38(18)
N7 Ni1 N9 C28 72.12(18)
N6 Ni1 N9 C28 -5.90(17)
N3 Ni1 N9 C28 -89.15(18)
N1 Ni1 N9 C34 3.2(3)
N7 Ni1 N9 C34 -116.3(3)
N6 Ni1 N9 C34 165.7(3)
N3 Ni1 N9 C34 82.5(3)
C17 N3 C1 C2 -153.8(2)
C9 N3 C1 C2 78.5(3)
Ni1 N3 C1 C2 -40.5(2)
C8 N1 C2 N2 1.1(3)
Ni1 N1 C2 N2 -175.06(18)
C8 N1 C2 C1 -179.1(2)
Ni1 N1 C2 C1 4.8(3)
C3 N2 C2 N1 -0.6(3)
C3 N2 C2 C1 179.6(3)
N3 C1 C2 N1 26.7(4)
N3 C1 C2 N2 -153.5(3)
C2 N2 C3 C4 -178.3(3)
C2 N2 C3 C8 -0.2(3)
N2 C3 C4 C5 177.8(3)
C8 C3 C4 C5 -0.1(5)
C3 C4 C5 C6 -1.1(5)
C4 C5 C6 C7 0.6(5)
C5 C6 C7 C8 1.1(5)
C6 C7 C8 N1 -179.0(3)
C6 C7 C8 C3 -2.2(4)
C2 N1 C8 C7 175.9(3)
Ni1 N1 C8 C7 -10.1(5)
C2 N1 C8 C3 -1.1(3)
Ni1 N1 C8 C3 172.9(2)
N2 C3 C8 C7 -176.6(3)
C4 C3 C8 C7 1.8(4)
N2 C3 C8 N1 0.8(3)
C4 C3 C8 N1 179.2(3)
C1 N3 C9 C10 -116.4(2)
C17 N3 C9 C10 113.8(3)
Ni1 N3 C9 C10 -1.7(3)
C16 N4 C10 N5 -1.4(3)
Ni1 N4 C10 N5 -162.37(19)
C16 N4 C10 C9 175.5(3)
Ni1 N4 C10 C9 14.5(3)
C11 N5 C10 N4 1.7(3)
C11 N5 C10 C9 -175.2(3)
N3 C9 C10 N4 -8.5(4)
N3 C9 C10 N5 168.0(3)
C10 N5 C11 C12 176.4(3)
C10 N5 C11 C16 -1.2(3)
N5 C11 C12 C13 -177.2(3)
C16 C11 C12 C13 0.0(5)
C11 C12 C13 C14 0.1(5)
C12 C13 C14 C15 0.0(6)
C13 C14 C15 C16 -0.2(5)
C14 C15 C16 N4 176.9(3)
C14 C15 C16 C11 0.3(4)
C10 N4 C16 C15 -176.2(3)
Ni1 N4 C16 C15 -22.7(5)
C10 N4 C16 C11 0.6(3)
Ni1 N4 C16 C11 154.2(2)
N5 C11 C16 C15 177.6(2)
C12 C11 C16 C15 -0.2(5)
N5 C11 C16 N4 0.3(3)
C12 C11 C16 N4 -177.5(3)
C1 N3 C17 C18 157.2(2)
C9 N3 C17 C18 -75.6(3)
Ni1 N3 C17 C18 44.1(3)
C27 N6 C18 C17 -79.0(3)
C19 N6 C18 C17 155.4(2)
Ni1 N6 C18 C17 41.0(3)
N3 C17 C18 N6 -60.0(3)
C18 N6 C19 C20 -157.6(2)
C27 N6 C19 C20 75.2(3)
Ni1 N6 C19 C20 -42.1(3)
C26 N7 C20 N8 0.6(3)
Ni1 N7 C20 N8 -170.71(19)
C26 N7 C20 C19 -179.8(3)
Ni1 N7 C20 C19 8.9(3)
C21 N8 C20 N7 0.4(4)
C21 N8 C20 C19 -179.2(3)
N6 C19 C20 N7 23.8(4)
N6 C19 C20 N8 -156.6(3)
C20 N8 C21 C22 178.1(3)
C20 N8 C21 C26 -1.2(3)
N8 C21 C22 C23 179.3(3)
C26 C21 C22 C23 -1.4(5)
C21 C22 C23 C24 -0.2(6)
C22 C23 C24 C25 0.8(6)
C23 C24 C25 C26 0.4(5)
C24 C25 C26 N7 178.6(3)
C24 C25 C26 C21 -2.0(4)
C20 N7 C26 C25 178.1(3)
Ni1 N7 C26 C25 -16.2(5)
C20 N7 C26 C21 -1.3(3)
Ni1 N7 C26 C21 164.3(2)
N8 C21 C26 C25 -178.0(3)
C22 C21 C26 C25 2.6(5)
N8 C21 C26 N7 1.6(3)
C22 C21 C26 N7 -177.8(3)
C18 N6 C27 C28 94.1(3)
C19 N6 C27 C28 -137.9(2)
Ni1 N6 C27 C28 -23.9(3)
C34 N9 C28 N10 -0.3(3)
Ni1 N9 C28 N10 174.35(17)
C34 N9 C28 C27 178.3(2)
Ni1 N9 C28 C27 -7.0(3)
C29 N10 C28 N9 -0.1(3)
C29 N10 C28 C27 -178.7(2)
N6 C27 C28 N9 21.6(3)
N6 C27 C28 N10 -160.0(2)
C28 N10 C29 C30 179.3(3)
C28 N10 C29 C34 0.5(3)
N10 C29 C30 C31 -178.2(3)
C34 C29 C30 C31 0.4(4)
C29 C30 C31 C32 -0.7(5)
C30 C31 C32 C33 0.7(5)
C31 C32 C33 C34 -0.3(4)
C28 N9 C34 C33 -178.9(3)
Ni1 N9 C34 C33 9.1(5)
C28 N9 C34 C29 0.7(3)
Ni1 N9 C34 C29 -171.3(2)
C32 C33 C34 N9 179.6(3)
C32 C33 C34 C29 0.0(4)
N10 C29 C34 N9 -0.7(3)
C30 C29 C34 N9 -179.7(3)
N10 C29 C34 C33 178.9(2)
C30 C29 C34 C33 -0.1(4)
